data_8101187
loop_
_publ_author_name
'Fleck, Michel'
'Tillmanns, Ekkehart'
'Hauss\"uhl, Siegfried'

_publ_section_title
;
Crystal structure of tetraaquamagnesium adipate, Mg(H~2~O)~4~(C~6~H~8~O~4~)
;
_journal_issue 1
_journal_name_full 'Zeitschrift f\"ur Kristallographie - New Crystal Structures'
_journal_page_first 107
_journal_page_last 108
_journal_volume 215
_journal_year 2000
_chemical_formula_moiety 'Mg 2+, (C6 H8 O4) 2-, 4(H2 O)'
_chemical_formula_sum 'C6 H16 Mg O8'
_chemical_formula_weight 240.50
_chemical_name_common 'magnesium adipate tetrahydrate'
_space_group_IT_number 14
_symmetry_cell_setting monoclinic
_symmetry_space_group_name_Hall '-P 2ybc'
_symmetry_space_group_name_H-M 'P 1 21/c 1'
_cell_angle_alpha 90.00
_cell_angle_beta 99.16(3)
_cell_angle_gamma 90.00
_cell_formula_units_Z 2
_cell_length_a 4.8160(10)
_cell_length_b 9.869(2)
_cell_length_c 11.716(2)
_cell_measurement_temperature 293(2)
_cell_volume 549.75(19)
_diffrn_ambient_temperature 293(2)
_exptl_crystal_density_diffrn 1.453
_refine_ls_R_factor_obs 0.0260
_refine_ls_wR_factor_obs 0.0644
_cod_original_sg_symbol_H-M 'P 21/c'
_cod_database_code 8101187

loop_
_symmetry_equiv_pos_as_xyz
'x, y, z'
'-x, y+1/2, -z+1/2'
'-x, -y, -z'
'x, -y-1/2, z-1/2'

loop_
_atom_site_label
_atom_site_type_symbol
_atom_site_fract_x
_atom_site_fract_y
_atom_site_fract_z
_atom_site_U_iso_or_equiv
_atom_site_adp_type
_atom_site_occupancy
_atom_site_symmetry_multiplicity
_atom_site_Wyckoff_symbol
_atom_site_calc_flag
_atom_site_refinement_flags
_atom_site_disorder_assembly
_atom_site_disorder_group
Mg1 Mg 0.0000 0.0000 0.5000 0.0169(2) Uani 1 2 c d S . .
C1 C -0.3003(2) -0.09070(12) 0.26111(10) 0.0210(3) Uani 1 4 e d . . .
C2 C -0.5186(3) -0.05439(16) 0.15800(11) 0.0319(3) Uani 1 4 e d . . .
C3 C -0.3901(3) -0.02391(13) 0.04972(11) 0.0256(3) Uani 1 4 e d . . .
O1 O -0.12820(19) -0.18351(9) 0.25165(8) 0.0331(3) Uani 1 4 e d . . .
O2 O -0.30182(17) -0.02457(9) 0.35383(7) 0.0249(3) Uani 1 4 e d . . .
OW1 O 0.19770(19) -0.17475(8) 0.45749(8) 0.0255(3) Uani 1 4 e d . . .
OW2 O 0.25091(18) 0.11497(10) 0.40724(8) 0.0258(3) Uani 1 4 e d . . .
H1 H -0.622(4) 0.0235(19) 0.1775(17) 0.052(5) Uiso 1 4 e d . . .
H2 H -0.290(3) -0.1050(17) 0.0259(14) 0.037(4) Uiso 1 4 e d . . .
H4 H -0.240(3) 0.0442(18) 0.0667(14) 0.042(4) Uiso 1 4 e d . . .
H3 H -0.656(4) -0.136(2) 0.1437(17) 0.057(5) Uiso 1 4 e d . . .
H1W1 H 0.118(4) -0.1921(18) 0.3832(17) 0.053(5) Uiso 1 4 e d . . .
H2W1 H 0.372(5) -0.176(2) 0.4634(18) 0.064(6) Uiso 1 4 e d . . .
H1W2 H 0.199(4) 0.1803(19) 0.3602(15) 0.042(4) Uiso 1 4 e d . . .
H2W2 H 0.378(4) 0.0723(19) 0.3801(15) 0.049(5) Uiso 1 4 e d . . .

loop_
_atom_site_aniso_label
_atom_site_aniso_U_11
_atom_site_aniso_U_22
_atom_site_aniso_U_33
_atom_site_aniso_U_23
_atom_site_aniso_U_13
_atom_site_aniso_U_12
Mg1 0.0171(3) 0.0189(3) 0.0140(3) -0.00125(19) 0.0004(2) 0.00177(19)
C1 0.0204(6) 0.0276(6) 0.0146(6) -0.0004(4) 0.0014(4) -0.0029(4)
C2 0.0274(7) 0.0510(9) 0.0161(6) 0.0003(6) -0.0007(5) 0.0065(6)
C3 0.0274(7) 0.0304(7) 0.0177(6) 0.0018(5) -0.0007(5) -0.0006(5)
O1 0.0370(5) 0.0363(5) 0.0229(5) -0.0104(4) -0.0048(4) 0.0108(4)
O2 0.0226(4) 0.0349(5) 0.0161(5) -0.0058(3) -0.0007(3) 0.0051(3)
OW1 0.0250(5) 0.0253(5) 0.0246(5) -0.0034(3) -0.0008(4) 0.0058(3)
OW2 0.0251(5) 0.0270(5) 0.0265(5) 0.0081(4) 0.0084(4) 0.0054(4)

loop_
_geom_bond_atom_site_label_1
_geom_bond_atom_site_label_2
_geom_bond_distance
_geom_bond_site_symmetry_2
_geom_bond_publ_flag
Mg1 OW1 2.0687(9) . yes
Mg1 OW1 2.0687(9) 3_556 yes
Mg1 O2 2.0765(11) 3_556 yes
Mg1 O2 2.0765(11) . yes
Mg1 OW2 2.0849(9) . yes
Mg1 OW2 2.0849(9) 3_556 yes
C1 O1 1.2519(15) . ?
C1 O2 1.2683(14) . ?
C1 C2 1.5128(17) . ?
C2 C3 1.5272(18) . ?
C2 H1 0.964(19) . ?
C2 H3 1.041(19) . ?
C3 C3 1.519(2) 3_455 ?
C3 H2 0.995(17) . ?
C3 H4 0.983(17) . ?
OW1 H1W1 0.910(19) . ?
OW1 H2W1 0.83(2) . ?
OW2 H1W2 0.859(19) . ?
OW2 H2W2 0.847(19) . ?
